data_7012598
loop_
_publ_author_name
'Bickley, Jamie F.'
'Bonar-Law, Richard'
'Lawson, Gavin T.'
'Richards, Philip I.'
'Rivals, Frederic'
'Steiner, Alexander'
'Zacchini, Stefano'

_publ_section_title
;
 Supramolecular variations on a molecular theme: the structural
 diversity of phosphazenes (RNH)6P3N3 in the solid state
;
_journal_issue 7
_journal_name_full 'Dalton Transactions'
_journal_page_first 1235
_journal_paper_doi 10.1039/b212308h
_journal_year 2003
_chemical_formula_sum 'C42 H48 N9 P3'
_chemical_formula_weight 771.80
_space_group_IT_number 4
_symmetry_cell_setting monoclinic
_symmetry_space_group_name_Hall 'P 2yb'
_symmetry_space_group_name_H-M 'P 1 21 1'
_atom_sites_solution_hydrogens geom
_atom_sites_solution_primary direct
_atom_sites_solution_secondary difmap
_audit_creation_method SHELXL-97
_cell_angle_alpha 90.00
_cell_angle_beta 111.950(10)
_cell_angle_gamma 90.00
_cell_formula_units_Z 4
_cell_length_a 11.627(3)
_cell_length_b 24.689(3)
_cell_length_c 15.391(2)
_cell_measurement_temperature 123(2)
_cell_volume 4097.9(13)
_computing_structure_refinement 'SHELXL-97 (Sheldrick, 1997)'
_computing_structure_solution 'SHELXS-97 (Sheldrick, 1990)'
_diffrn_ambient_temperature 150(2)
_diffrn_measured_fraction_theta_full 0.982
_diffrn_measured_fraction_theta_max 0.982
_diffrn_measurement_device_type 'Bruker-AXS Smart Apex CCD'
_diffrn_radiation_monochromator graphite
_diffrn_radiation_source 'fine-focus sealed tube'
_diffrn_radiation_type MoK\a
_diffrn_radiation_wavelength 0.71073
_diffrn_reflns_av_R_equivalents 0.0389
_diffrn_reflns_av_sigmaI/netI 0.0644
_diffrn_reflns_limit_h_max 12
_diffrn_reflns_limit_h_min -10
_diffrn_reflns_limit_k_max 22
_diffrn_reflns_limit_k_min -26
_diffrn_reflns_limit_l_max 16
_diffrn_reflns_limit_l_min -16
_diffrn_reflns_number 16189
_diffrn_reflns_theta_full 22.41
_diffrn_reflns_theta_max 22.41
_diffrn_reflns_theta_min 1.65
_exptl_absorpt_coefficient_mu 0.187
_exptl_absorpt_correction_type 'not applied'
_exptl_crystal_colour colourless
_exptl_crystal_density_diffrn 1.251
_exptl_crystal_density_method 'not measured'
_exptl_crystal_description prism
_exptl_crystal_F_000 1632
_exptl_crystal_size_max 0.35
_exptl_crystal_size_mid 0.35
_exptl_crystal_size_min 0.25
_refine_diff_density_max 0.195
_refine_diff_density_min -0.214
_refine_diff_density_rms 0.032
_refine_ls_abs_structure_details 'Flack H D (1983), Acta Cryst. A39, 876-881'
_refine_ls_abs_structure_Flack 0.65(9)
_refine_ls_extinction_method none
_refine_ls_goodness_of_fit_ref 0.852
_refine_ls_hydrogen_treatment mixed
_refine_ls_matrix_type full
_refine_ls_number_parameters 976
_refine_ls_number_reflns 8648
_refine_ls_number_restraints 3628
_refine_ls_restrained_S_all 0.952
_refine_ls_R_factor_all 0.0594
_refine_ls_R_factor_gt 0.0372
_refine_ls_shift/su_max 0.001
_refine_ls_shift/su_mean 0.000
_refine_ls_structure_factor_coef Fsqd
_refine_ls_weighting_details 'calc w=1/[\s^2^(Fo^2^)+(0.0444P)^2^+0.0000P] where P=(Fo^2^+2Fc^2^)/3'
_refine_ls_weighting_scheme calc
_refine_ls_wR_factor_gt 0.0769
_refine_ls_wR_factor_ref 0.0824
_reflns_number_gt 6019
_reflns_number_total 8648
_reflns_threshold_expression >2sigma(I)
_cod_data_source_file b212308h.txt
_cod_data_source_block P4
_cod_original_sg_symbol_H-M P2(1)
_cod_database_code 7012598

loop_
_symmetry_equiv_pos_as_xyz
'x, y, z'
'-x, y+1/2, -z'

loop_
_atom_site_label
_atom_site_type_symbol
_atom_site_fract_x
_atom_site_fract_y
_atom_site_fract_z
_atom_site_U_iso_or_equiv
_atom_site_adp_type
_atom_site_occupancy
_atom_site_symmetry_multiplicity
_atom_site_calc_flag
_atom_site_refinement_flags
_atom_site_disorder_assembly
_atom_site_disorder_group
N11 N 0.4148(3) -0.01311(16) 0.6971(2) 0.0505(10) Uani 1 1 d . . .
P11 P 0.55692(12) -0.01660(6) 0.70898(9) 0.0513(4) Uani 1 1 d . B .
N12 N 0.3452(3) 0.02892(18) 0.5244(2) 0.0563(12) Uani 1 1 d . . .
P12 P 0.30385(11) 0.01051(6) 0.60689(8) 0.0516(4) Uani 1 1 d . . .
N13 N 0.5849(3) -0.00070(19) 0.6183(2) 0.0580(12) Uani 1 1 d . . .
P13 P 0.47996(11) 0.02117(7) 0.52391(8) 0.0573(4) Uani 1 1 d . . .
N21 N 0.0854(3) 0.04110(16) 0.7552(2) 0.0487(11) Uani 1 1 d . . .
P21 P 0.19137(11) 0.01768(6) 0.84742(8) 0.0505(4) Uani 1 1 d . A .
N22 N -0.0902(4) 0.03363(18) 0.8278(3) 0.0543(12) Uani 1 1 d . . .
P22 P -0.05800(12) 0.04801(6) 0.73925(8) 0.0486(4) Uani 1 1 d . A .
N23 N 0.1443(3) 0.00195(19) 0.9279(2) 0.0615(13) Uani 1 1 d . . .
P23 P 0.0154(3) 0.01239(16) 0.9259(2) 0.0458(11) Uiso 0.543(8) 1 d PD A 1
P43 P -0.0071(4) -0.0005(2) 0.9135(3) 0.0549(15) Uiso 0.457(8) 1 d PD A 2
N110 N 0.6388(3) 0.0159(2) 0.8052(2) 0.0580(11) Uani 1 1 d D . .
H110 H 0.707(2) 0.018(2) 0.808(3) 0.070 Uiso 1 1 d D . .
C111 C 0.5962(5) 0.0648(2) 0.8368(3) 0.0563(14) Uani 1 1 d D . .
H11A H 0.5074 0.0703 0.7980 0.068 Uiso 1 1 calc R . .
H11B H 0.6426 0.0961 0.8263 0.068 Uiso 1 1 calc R . .
C112 C 0.6116(4) 0.0638(2) 0.9377(3) 0.0465(14) Uani 1 1 d D . .
C113 C 0.6258(5) 0.1119(2) 0.9868(4) 0.0716(17) Uani 1 1 d D . .
H113 H 0.6301 0.1451 0.9568 0.086 Uiso 1 1 calc R . .
C114 C 0.6338(7) 0.1126(3) 1.0786(5) 0.099(2) Uani 1 1 d D . .
H114 H 0.6415 0.1461 1.1107 0.119 Uiso 1 1 calc R . .
C115 C 0.6306(6) 0.0647(3) 1.1236(4) 0.089(2) Uani 1 1 d D . .
H115 H 0.6383 0.0648 1.1873 0.106 Uiso 1 1 calc R . .
C116 C 0.6162(5) 0.0172(3) 1.0755(4) 0.0693(16) Uani 1 1 d D . .
H116 H 0.6123 -0.0160 1.1056 0.083 Uiso 1 1 calc R . .
C117 C 0.6072(4) 0.0167(2) 0.9834(3) 0.0527(13) Uani 1 1 d D . .
H117 H 0.5978 -0.0169 0.9513 0.063 Uiso 1 1 calc R . .
N120 N 0.2286(4) 0.06200(18) 0.6253(3) 0.0541(11) Uani 1 1 d D . .
H120 H 0.184(4) 0.055(2) 0.651(3) 0.065 Uiso 1 1 d D . .
C121 C 0.2794(5) 0.1166(2) 0.6359(4) 0.0607(14) Uani 1 1 d D . .
H12A H 0.3244 0.1210 0.5930 0.073 Uiso 1 1 calc R . .
H12B H 0.3403 0.1210 0.7007 0.073 Uiso 1 1 calc R . .
C122 C 0.1841(5) 0.1608(2) 0.6163(3) 0.0550(13) Uani 1 1 d D . .
C123 C 0.2203(6) 0.2107(3) 0.6563(4) 0.094(2) Uani 1 1 d D . .
H123 H 0.3040 0.2157 0.6975 0.113 Uiso 1 1 calc R . .
C124 C 0.1406(9) 0.2533(3) 0.6391(6) 0.128(3) Uani 1 1 d D . .
H124 H 0.1695 0.2876 0.6663 0.154 Uiso 1 1 calc R . .
C125 C 0.0198(8) 0.2466(3) 0.5832(5) 0.107(3) Uani 1 1 d D . .
H125 H -0.0357 0.2764 0.5705 0.129 Uiso 1 1 calc R . .
C126 C -0.0225(6) 0.1968(3) 0.5449(4) 0.096(2) Uani 1 1 d D . .
H126 H -0.1075 0.1916 0.5071 0.116 Uiso 1 1 calc R . .
C127 C 0.0612(5) 0.1541(2) 0.5621(4) 0.0740(16) Uani 1 1 d D . .
H127 H 0.0325 0.1196 0.5356 0.089 Uiso 1 1 calc R . .
N130 N 0.5406(4) 0.0763(2) 0.5001(3) 0.0742(14) Uani 1 1 d D . .
H130 H 0.584(5) 0.092(2) 0.544(3) 0.089 Uiso 1 1 d D . .
C131 C 0.4656(6) 0.1143(3) 0.4288(5) 0.099(2) Uani 1 1 d D . .
H13A H 0.4222 0.1391 0.4570 0.119 Uiso 1 1 calc R . .
H13B H 0.4020 0.0940 0.3780 0.119 Uiso 1 1 calc R . .
C132 C 0.5415(6) 0.1473(2) 0.3877(4) 0.0727(16) Uani 1 1 d D . .
C133 C 0.6445(6) 0.1279(3) 0.3766(4) 0.094(2) Uani 1 1 d D . .
H133 H 0.6735 0.0927 0.3992 0.113 Uiso 1 1 calc R . .
C134 C 0.7081(7) 0.1579(3) 0.3333(5) 0.106(2) Uani 1 1 d D . .
H134 H 0.7777 0.1427 0.3240 0.127 Uiso 1 1 calc R . .
C135 C 0.6710(9) 0.2088(4) 0.3042(5) 0.114(3) Uani 1 1 d D . .
H135 H 0.7167 0.2305 0.2776 0.137 Uiso 1 1 calc R . .
C136 C 0.5684(10) 0.2281(3) 0.3135(6) 0.130(3) Uani 1 1 d D . .
H136 H 0.5395 0.2631 0.2899 0.156 Uiso 1 1 calc R . .
C137 C 0.5027(7) 0.1984(3) 0.3569(5) 0.100(2) Uani 1 1 d D . .
H137 H 0.4321 0.2135 0.3648 0.120 Uiso 1 1 calc R . .
N140 N 0.6180(5) -0.0775(2) 0.7379(3) 0.0777(14) Uani 1 1 d D . .
H140 H 0.628(6) -0.084(3) 0.790(2) 0.093 Uiso 1 1 d D . .
C141 C 0.5742(9) -0.1175(4) 0.6538(9) 0.077(4) Uiso 0.590(17) 1 d PD B 1
H14A H 0.5087 -0.1407 0.6607 0.092 Uiso 0.590(17) 1 calc PR B 1
H14B H 0.5350 -0.0959 0.5960 0.092 Uiso 0.590(17) 1 calc PR B 1
C142 C 0.6656(9) -0.1530(4) 0.6393(9) 0.071(3) Uiso 0.590(17) 1 d PD B 1
C143 C 0.6414(12) -0.1767(5) 0.5544(9) 0.088(4) Uiso 0.590(17) 1 d PD B 1
H143 H 0.5638 -0.1696 0.5055 0.106 Uiso 0.590(17) 1 calc PR B 1
C144 C 0.7220(11) -0.2094(5) 0.5366(9) 0.099(4) Uiso 0.590(17) 1 d PD B 1
H144 H 0.7016 -0.2258 0.4769 0.118 Uiso 0.590(17) 1 calc PR B 1
C145 C 0.8355(12) -0.2186(6) 0.6076(9) 0.101(5) Uiso 0.590(17) 1 d PD B 1
H145 H 0.8964 -0.2388 0.5941 0.122 Uiso 0.590(17) 1 calc PR B 1
C146 C 0.8628(17) -0.2000(9) 0.6953(13) 0.158(9) Uiso 0.590(17) 1 d PD B 1
H146 H 0.9374 -0.2101 0.7449 0.189 Uiso 0.590(17) 1 calc PR B 1
C147 C 0.7752(11) -0.1646(5) 0.7109(10) 0.092(4) Uiso 0.590(17) 1 d PD B 1
H147 H 0.7931 -0.1490 0.7710 0.110 Uiso 0.590(17) 1 calc PR B 1
C341 C 0.5832(12) -0.1261(5) 0.6940(13) 0.068(5) Uiso 0.410(17) 1 d PD B 2
H34A H 0.5193 -0.1201 0.6308 0.081 Uiso 0.410(17) 1 calc PR B 2
H34B H 0.5462 -0.1487 0.7299 0.081 Uiso 0.410(17) 1 calc PR B 2
C342 C 0.6927(14) -0.1557(6) 0.6853(14) 0.074(5) Uiso 0.410(17) 1 d PD B 2
C343 C 0.684(2) -0.1760(11) 0.5999(16) 0.148(10) Uiso 0.410(17) 1 d PD B 2
H343 H 0.6112 -0.1687 0.5465 0.178 Uiso 0.410(17) 1 calc PR B 2
C344 C 0.780(3) -0.2072(15) 0.589(2) 0.205(15) Uiso 0.410(17) 1 d PD B 2
H344 H 0.7744 -0.2244 0.5321 0.245 Uiso 0.410(17) 1 calc PR B 2
C345 C 0.879(2) -0.2092(12) 0.669(2) 0.136(11) Uiso 0.410(17) 1 d PD B 2
H345 H 0.9530 -0.2204 0.6625 0.163 Uiso 0.410(17) 1 calc PR B 2
C346 C 0.892(3) -0.1982(16) 0.759(2) 0.247(19) Uiso 0.410(17) 1 d PD B 2
H346 H 0.9609 -0.2100 0.8120 0.296 Uiso 0.410(17) 1 calc PR B 2
C347 C 0.7916(16) -0.1669(8) 0.7663(16) 0.121(8) Uiso 0.410(17) 1 d PD B 2
H347 H 0.7937 -0.1544 0.8253 0.145 Uiso 0.410(17) 1 calc PR B 2
N150 N 0.1927(4) -0.0354(2) 0.5813(3) 0.0622(12) Uani 1 1 d D . .
H150 H 0.130(3) -0.025(2) 0.546(3) 0.075 Uiso 1 1 d D . .
C151 C 0.2136(5) -0.0936(2) 0.5814(4) 0.0682(17) Uani 1 1 d D . .
H15A H 0.1424 -0.1121 0.5889 0.082 Uiso 1 1 calc R . .
H15B H 0.2883 -0.1024 0.6371 0.082 Uiso 1 1 calc R . .
C152 C 0.2303(5) -0.1167(3) 0.4970(4) 0.0692(18) Uani 1 1 d D . .
C153 C 0.2796(7) -0.1687(3) 0.5044(6) 0.113(3) Uani 1 1 d D . .
H153 H 0.3033 -0.1881 0.5617 0.136 Uiso 1 1 calc R . .
C154 C 0.2935(8) -0.1917(4) 0.4264(8) 0.154(5) Uani 1 1 d D . .
H154 H 0.3256 -0.2274 0.4311 0.185 Uiso 1 1 calc R . .
C155 C 0.2632(8) -0.1651(5) 0.3445(7) 0.135(4) Uani 1 1 d D . .
H155 H 0.2761 -0.1815 0.2931 0.162 Uiso 1 1 calc R . .
C156 C 0.2137(8) -0.1141(4) 0.3360(5) 0.119(3) Uani 1 1 d D . .
H156 H 0.1907 -0.0950 0.2784 0.143 Uiso 1 1 calc R . .
C157 C 0.1974(6) -0.0907(3) 0.4131(5) 0.082(2) Uani 1 1 d D . .
H157 H 0.1622 -0.0555 0.4070 0.098 Uiso 1 1 calc R . .
N160 N 0.4570(4) -0.0158(2) 0.4299(3) 0.0712(14) Uani 1 1 d D . .
H160 H 0.419(5) -0.0429(15) 0.421(4) 0.085 Uiso 1 1 d D . .
C161 C 0.5536(5) -0.0355(3) 0.4005(3) 0.080(2) Uani 1 1 d D . .
H16A H 0.5980 -0.0657 0.4418 0.096 Uiso 1 1 calc R . .
H16B H 0.6140 -0.0061 0.4064 0.096 Uiso 1 1 calc R . .
C162 C 0.5004(5) -0.0551(2) 0.2998(3) 0.0603(15) Uani 1 1 d D . .
C163 C 0.5392(6) -0.1028(3) 0.2752(4) 0.0786(19) Uani 1 1 d D . .
H163 H 0.5992 -0.1245 0.3209 0.094 Uiso 1 1 calc R . .
C164 C 0.4894(9) -0.1191(3) 0.1814(6) 0.114(3) Uani 1 1 d D . .
H164 H 0.5169 -0.1519 0.1631 0.137 Uiso 1 1 calc R . .
C165 C 0.4022(8) -0.0886(4) 0.1165(5) 0.121(4) Uani 1 1 d D . .
H165 H 0.3684 -0.1004 0.0532 0.145 Uiso 1 1 calc R . .
C166 C 0.3630(7) -0.0418(4) 0.1406(4) 0.108(3) Uani 1 1 d D . .
H166 H 0.3022 -0.0205 0.0947 0.130 Uiso 1 1 calc R . .
C167 C 0.4114(5) -0.0251(3) 0.2319(4) 0.0825(19) Uani 1 1 d D . .
H167 H 0.3832 0.0078 0.2489 0.099 Uiso 1 1 calc R . .
N210 N 0.3043(4) 0.06229(19) 0.8757(3) 0.0618(12) Uani 1 1 d D . .
H210 H 0.360(4) 0.047(2) 0.912(3) 0.074 Uiso 1 1 d D . .
C211 C 0.2860(5) 0.1205(2) 0.8776(3) 0.0601(14) Uani 1 1 d D A .
H21A H 0.2106 0.1300 0.8229 0.072 Uiso 1 1 calc R . .
H21B H 0.3570 0.1386 0.8691 0.072 Uiso 1 1 calc R . .
C212 C 0.2726(5) 0.1439(2) 0.9644(4) 0.0593(16) Uani 1 1 d D . .
C213 C 0.2226(6) 0.1945(3) 0.9589(4) 0.088(2) Uani 1 1 d D A .
H213 H 0.1955 0.2133 0.9008 0.106 Uiso 1 1 calc R . .
C214 C 0.2104(7) 0.2191(3) 1.0358(6) 0.110(3) Uani 1 1 d D . .
H214 H 0.1748 0.2542 1.0306 0.132 Uiso 1 1 calc R A .
C215 C 0.2505(8) 0.1920(4) 1.1197(6) 0.120(3) Uani 1 1 d D A .
H215 H 0.2433 0.2083 1.1734 0.144 Uiso 1 1 calc R . .
C216 C 0.3003(8) 0.1421(4) 1.1255(5) 0.110(3) Uani 1 1 d D . .
H216 H 0.3273 0.1233 1.1836 0.132 Uiso 1 1 calc R A .
C217 C 0.3130(6) 0.1175(3) 1.0481(4) 0.086(2) Uani 1 1 d D A .
H217 H 0.3495 0.0826 1.0537 0.104 Uiso 1 1 calc R . .
N220 N -0.1132(4) 0.1101(2) 0.7083(3) 0.0672(13) Uani 1 1 d D . .
H220 H -0.107(5) 0.119(2) 0.662(2) 0.081 Uiso 1 1 d D . .
C221 C -0.0893(13) 0.1515(6) 0.7874(11) 0.106(7) Uiso 0.585(17) 1 d PD A 1
H22A H -0.0225 0.1767 0.7887 0.127 Uiso 0.585(17) 1 calc PR A 1
H22B H -0.0632 0.1327 0.8486 0.127 Uiso 0.585(17) 1 calc PR A 1
C222 C -0.2111(12) 0.1831(4) 0.7690(8) 0.063(4) Uiso 0.585(17) 1 d PD A 1
C223 C -0.2047(12) 0.2150(4) 0.8448(8) 0.078(4) Uiso 0.585(17) 1 d PD A 1
H223 H -0.1278 0.2173 0.8964 0.094 Uiso 0.585(17) 1 calc PR A 1
C224 C -0.3057(14) 0.2440(5) 0.8488(9) 0.082(4) Uiso 0.585(17) 1 d PD A 1
H224 H -0.3027 0.2653 0.9010 0.099 Uiso 0.585(17) 1 calc PR A 1
C225 C -0.4110(13) 0.2382(5) 0.7679(10) 0.102(5) Uiso 0.585(17) 1 d PD A 1
H225 H -0.4842 0.2556 0.7672 0.122 Uiso 0.585(17) 1 calc PR A 1
C226 C -0.4200(10) 0.2100(5) 0.6889(11) 0.095(4) Uiso 0.585(17) 1 d PD A 1
H226 H -0.4942 0.2103 0.6347 0.113 Uiso 0.585(17) 1 calc PR A 1
C227 C -0.3152(8) 0.1806(4) 0.6911(9) 0.061(3) Uiso 0.585(17) 1 d PD A 1
H227 H -0.3177 0.1595 0.6388 0.073 Uiso 0.585(17) 1 calc PR A 1
C421 C -0.0764(10) 0.1542(6) 0.7695(11) 0.043(5) Uiso 0.415(17) 1 d PD A 2
H42A H -0.0103 0.1419 0.8281 0.051 Uiso 0.415(17) 1 calc PR A 2
H42B H -0.0395 0.1818 0.7410 0.051 Uiso 0.415(17) 1 calc PR A 2
C422 C -0.1755(12) 0.1813(5) 0.7947(10) 0.046(4) Uiso 0.415(17) 1 d PD A 2
C423 C -0.1497(17) 0.2070(7) 0.8783(11) 0.089(6) Uiso 0.415(17) 1 d PD A 2
H423 H -0.0694 0.2057 0.9264 0.107 Uiso 0.415(17) 1 calc PR A 2
C424 C -0.2471(16) 0.2352(7) 0.8898(13) 0.097(6) Uiso 0.415(17) 1 d PD A 2
H424 H -0.2321 0.2541 0.9467 0.116 Uiso 0.415(17) 1 calc PR A 2
C425 C -0.3636(16) 0.2364(6) 0.8214(13) 0.072(6) Uiso 0.415(17) 1 d PD A 2
H425 H -0.4246 0.2579 0.8324 0.086 Uiso 0.415(17) 1 calc PR A 2
C426 C -0.3978(12) 0.2092(6) 0.7395(12) 0.074(5) Uiso 0.415(17) 1 d PD A 2
H426 H -0.4789 0.2096 0.6924 0.089 Uiso 0.415(17) 1 calc PR A 2
C427 C -0.2965(10) 0.1802(5) 0.7334(11) 0.048(4) Uiso 0.415(17) 1 d PD A 2
H427 H -0.3143 0.1572 0.6805 0.058 Uiso 0.415(17) 1 calc PR A 2
N230 N 0.0422(7) 0.0466(4) 1.0208(4) 0.053(2) Uiso 0.543(8) 1 d PD A 1
H230 H 0.1191 0.0548 1.0564 0.064 Uiso 0.543(8) 1 calc PR A 1
C231 C -0.0615(8) 0.0644(4) 1.0493(5) 0.054(3) Uiso 0.543(8) 1 d PD A 1
H23A H -0.1223 0.0347 1.0399 0.064 Uiso 0.543(8) 1 calc PR A 1
H23B H -0.1048 0.0960 1.0116 0.064 Uiso 0.543(8) 1 calc PR A 1
C232 C -0.0041(13) 0.0794(6) 1.1514(7) 0.072(6) Uiso 0.543(8) 1 d PD A 1
C233 C -0.0192(18) 0.1291(6) 1.1828(10) 0.106(7) Uiso 0.543(8) 1 d PD A 1
H233 H -0.0616 0.1565 1.1392 0.128 Uiso 0.543(8) 1 calc PR A 1
C234 C 0.0277(15) 0.1407(6) 1.2802(10) 0.095(4) Uiso 0.543(8) 1 d PD A 1
H234 H 0.0054 0.1726 1.3048 0.114 Uiso 0.543(8) 1 calc PR A 1
C235 C 0.1070(12) 0.1030(5) 1.3363(8) 0.074(3) Uiso 0.543(8) 1 d PD A 1
H235 H 0.1423 0.1100 1.4017 0.088 Uiso 0.543(8) 1 calc PR A 1
C236 C 0.1382(12) 0.0566(6) 1.3045(7) 0.082(4) Uiso 0.543(8) 1 d PD A 1
H236 H 0.1905 0.0310 1.3472 0.098 Uiso 0.543(8) 1 calc PR A 1
C237 C 0.0933(14) 0.0466(6) 1.2087(8) 0.080(5) Uiso 0.543(8) 1 d PD A 1
H237 H 0.1272 0.0186 1.1830 0.096 Uiso 0.543(8) 1 calc PR A 1
N430 N -0.0235(11) 0.0220(5) 1.0099(6) 0.081(4) Uiso 0.457(8) 1 d PD A 2
H430 H -0.0436 -0.0011 1.0454 0.098 Uiso 0.457(8) 1 calc PR A 2
C431 C -0.0056(15) 0.0788(5) 1.0377(7) 0.074(4) Uiso 0.457(8) 1 d PD A 2
H43A H -0.0783 0.0996 0.9965 0.089 Uiso 0.457(8) 1 calc PR A 2
H43B H 0.0680 0.0925 1.0271 0.089 Uiso 0.457(8) 1 calc PR A 2
C432 C 0.0117(16) 0.0900(6) 1.1396(8) 0.070(6) Uiso 0.457(8) 1 d PD A 2
C433 C -0.043(2) 0.1357(7) 1.1594(12) 0.094(7) Uiso 0.457(8) 1 d PD A 2
H433 H -0.1094 0.1517 1.1095 0.113 Uiso 0.457(8) 1 calc PR A 2
C434 C -0.0068(16) 0.1602(7) 1.2468(10) 0.105(6) Uiso 0.457(8) 1 d PD A 2
H434 H -0.0355 0.1951 1.2548 0.127 Uiso 0.457(8) 1 calc PR A 2
C435 C 0.0716(16) 0.1313(7) 1.3200(10) 0.085(5) Uiso 0.457(8) 1 d PD A 2
H435 H 0.0968 0.1462 1.3813 0.102 Uiso 0.457(8) 1 calc PR A 2
C436 C 0.1152(15) 0.0817(7) 1.3088(10) 0.082(5) Uiso 0.457(8) 1 d PD A 2
H436 H 0.1735 0.0632 1.3607 0.098 Uiso 0.457(8) 1 calc PR A 2
C437 C 0.0718(17) 0.0583(7) 1.2178(9) 0.080(6) Uiso 0.457(8) 1 d PD A 2
H437 H 0.0840 0.0207 1.2107 0.096 Uiso 0.457(8) 1 calc PR A 2
N240 N 0.2669(4) -0.03555(18) 0.8316(3) 0.0565(12) Uani 1 1 d D . .
H240 H 0.306(4) -0.029(2) 0.801(3) 0.068 Uiso 1 1 d D . .
C241 C 0.2100(5) -0.0887(2) 0.8201(4) 0.0618(14) Uani 1 1 d D A .
H24A H 0.1628 -0.0951 0.7525 0.074 Uiso 1 1 calc R . .
H24B H 0.1501 -0.0891 0.8519 0.074 Uiso 1 1 calc R . .
C242 C 0.3004(5) -0.1343(2) 0.8579(3) 0.0582(14) Uani 1 1 d D . .
C243 C 0.2607(6) -0.1818(3) 0.8845(4) 0.0840(18) Uani 1 1 d D A .
H243 H 0.1773 -0.1846 0.8803 0.101 Uiso 1 1 calc R . .
C244 C 0.3392(9) -0.2252(3) 0.9170(5) 0.110(2) Uani 1 1 d D . .
H244 H 0.3095 -0.2576 0.9342 0.132 Uiso 1 1 calc R A .
C245 C 0.4591(8) -0.2218(3) 0.9246(4) 0.104(2) Uani 1 1 d D A .
H245 H 0.5136 -0.2516 0.9476 0.124 Uiso 1 1 calc R . .
C246 C 0.5006(6) -0.1751(3) 0.8988(5) 0.100(2) Uani 1 1 d D . .
H246 H 0.5844 -0.1723 0.9039 0.120 Uiso 1 1 calc R A .
C247 C 0.4202(6) -0.1317(2) 0.8649(4) 0.0819(18) Uani 1 1 d D A .
H247 H 0.4496 -0.0995 0.8463 0.098 Uiso 1 1 calc R . .
N250 N -0.1401(3) 0.0159(2) 0.6428(3) 0.0607(12) Uani 1 1 d D . .
H250 H -0.211(2) 0.017(2) 0.630(3) 0.073 Uiso 1 1 d D . .
C251 C -0.1028(5) -0.0350(2) 0.6136(3) 0.0616(17) Uani 1 1 d D A .
H25A H -0.1541 -0.0646 0.6234 0.074 Uiso 1 1 calc R . .
H25B H -0.0154 -0.0425 0.6537 0.074 Uiso 1 1 calc R . .
C252 C -0.1153(4) -0.0352(2) 0.5123(3) 0.0482(13) Uani 1 1 d D . .
C253 C -0.1183(5) -0.0841(3) 0.4672(4) 0.0648(17) Uani 1 1 d D A .
H253 H -0.1173 -0.1174 0.4986 0.078 Uiso 1 1 calc R . .
C254 C -0.1229(6) -0.0842(3) 0.3761(4) 0.083(2) Uani 1 1 d D . .
H254 H -0.1240 -0.1178 0.3457 0.100 Uiso 1 1 calc R A .
C255 C -0.1259(6) -0.0370(3) 0.3288(4) 0.0862(19) Uani 1 1 d D A .
H255 H -0.1291 -0.0380 0.2663 0.103 Uiso 1 1 calc R . .
C256 C -0.1243(5) 0.0115(3) 0.3720(4) 0.0737(16) Uani 1 1 d D . .
H256 H -0.1276 0.0446 0.3396 0.088 Uiso 1 1 calc R A .
C257 C -0.1176(5) 0.0115(3) 0.4634(4) 0.0580(15) Uani 1 1 d D A .
H257 H -0.1145 0.0453 0.4937 0.070 Uiso 1 1 calc R . .
N260 N -0.0477(7) -0.0445(3) 0.9472(6) 0.056(2) Uiso 0.543(8) 1 d PD A 1
H260 H -0.1256 -0.0519 0.9129 0.067 Uiso 0.543(8) 1 calc PR A 1
C261 C 0.0220(8) -0.0819(4) 1.0201(7) 0.060(3) Uiso 0.543(8) 1 d PD A 1
H26A H 0.0876 -0.0616 1.0696 0.072 Uiso 0.543(8) 1 calc PR A 1
H26B H 0.0633 -0.1086 0.9934 0.072 Uiso 0.543(8) 1 calc PR A 1
C262 C -0.0546(10) -0.1122(5) 1.0645(9) 0.067(4) Uiso 0.543(8) 1 d PD A 1
C263 C -0.1711(10) -0.0946(5) 1.0525(9) 0.073(4) Uiso 0.543(8) 1 d PD A 1
H263 H -0.1960 -0.0602 1.0237 0.087 Uiso 0.543(8) 1 calc PR A 1
C264 C -0.2558(12) -0.1229(5) 1.0790(9) 0.064(4) Uiso 0.543(8) 1 d PD A 1
H264 H -0.3427 -0.1170 1.0520 0.077 Uiso 0.543(8) 1 calc PR A 1
C265 C -0.2032(11) -0.1591(6) 1.1459(9) 0.073(4) Uiso 0.543(8) 1 d PD A 1
H265 H -0.2473 -0.1716 1.1830 0.088 Uiso 0.543(8) 1 calc PR A 1
C266 C -0.0859(13) -0.1790(6) 1.1629(10) 0.078(5) Uiso 0.543(8) 1 d PD A 1
H266 H -0.0566 -0.2089 1.2041 0.094 Uiso 0.543(8) 1 calc PR A 1
C267 C -0.0095(13) -0.1563(6) 1.1213(11) 0.078(6) Uiso 0.543(8) 1 d PD A 1
H267 H 0.0702 -0.1708 1.1317 0.094 Uiso 0.543(8) 1 calc PR A 1
N460 N -0.0630(9) -0.0615(4) 0.9040(8) 0.066(3) Uiso 0.457(8) 1 d PD A 2
H460 H -0.1321 -0.0690 0.8566 0.079 Uiso 0.457(8) 1 calc PR A 2
C461 C -0.0046(11) -0.1033(5) 0.9695(9) 0.071(4) Uiso 0.457(8) 1 d PD A 2
H46A H 0.0804 -0.0912 1.0081 0.086 Uiso 0.457(8) 1 calc PR A 2
H46B H 0.0032 -0.1356 0.9340 0.086 Uiso 0.457(8) 1 calc PR A 2
C462 C -0.0675(10) -0.1200(5) 1.0340(9) 0.050(4) Uiso 0.457(8) 1 d PD A 2
C463 C -0.1889(11) -0.1073(6) 1.0207(9) 0.067(4) Uiso 0.457(8) 1 d PD A 2
H463 H -0.2437 -0.0888 0.9671 0.080 Uiso 0.457(8) 1 calc PR A 2
C464 C -0.2244(18) -0.1255(8) 1.0983(12) 0.099(8) Uiso 0.457(8) 1 d PD A 2
H464 H -0.2849 -0.1059 1.1133 0.118 Uiso 0.457(8) 1 calc PR A 2
C465 C -0.1703(17) -0.1706(7) 1.1493(12) 0.092(6) Uiso 0.457(8) 1 d PD A 2
H465 H -0.2136 -0.1919 1.1785 0.110 Uiso 0.457(8) 1 calc PR A 2
C466 C -0.0535(17) -0.1844(8) 1.1571(13) 0.100(8) Uiso 0.457(8) 1 d PD A 2
H466 H -0.0077 -0.2116 1.1998 0.120 Uiso 0.457(8) 1 calc PR A 2
C467 C -0.0048(14) -0.1576(6) 1.1009(12) 0.069(6) Uiso 0.457(8) 1 d PD A 2
H467 H 0.0785 -0.1655 1.1087 0.083 Uiso 0.457(8) 1 calc PR A 2

loop_
_atom_site_aniso_label
_atom_site_aniso_U_11
_atom_site_aniso_U_22
_atom_site_aniso_U_33
_atom_site_aniso_U_23
_atom_site_aniso_U_13
_atom_site_aniso_U_12
N11 0.032(2) 0.058(3) 0.064(3) 0.007(2) 0.0209(17) 0.001(2)
P11 0.0350(8) 0.0587(10) 0.0604(9) -0.0010(7) 0.0182(6) 0.0029(7)
N12 0.036(2) 0.076(3) 0.057(2) -0.003(2) 0.0182(17) 0.005(2)
P12 0.0336(7) 0.0614(10) 0.0605(8) -0.0037(7) 0.0187(6) 0.0028(8)
N13 0.034(2) 0.086(4) 0.057(2) -0.008(2) 0.0196(18) 0.004(2)
P13 0.0378(7) 0.0858(12) 0.0513(7) -0.0089(7) 0.0201(5) 0.0018(8)
N21 0.040(2) 0.062(3) 0.046(2) 0.0000(19) 0.0184(16) 0.003(2)
P21 0.0357(7) 0.0575(9) 0.0553(8) 0.0032(7) 0.0136(5) -0.0002(7)
N22 0.043(2) 0.071(4) 0.053(2) 0.003(2) 0.0237(19) 0.010(2)
P22 0.0368(8) 0.0598(10) 0.0528(8) 0.0031(6) 0.0210(6) 0.0061(7)
N23 0.047(3) 0.082(4) 0.047(2) 0.010(2) 0.0076(18) 0.002(2)
N110 0.033(2) 0.091(4) 0.051(2) 0.001(2) 0.0164(19) 0.001(3)
C111 0.047(3) 0.066(4) 0.055(3) 0.007(3) 0.019(3) -0.001(3)
C112 0.034(3) 0.051(4) 0.051(3) 0.004(3) 0.012(2) -0.004(3)
C113 0.074(4) 0.058(4) 0.066(4) 0.001(3) 0.007(3) -0.013(3)
C114 0.128(6) 0.077(6) 0.075(5) -0.015(4) 0.018(4) -0.012(5)
C115 0.109(5) 0.099(6) 0.051(4) -0.008(4) 0.024(3) -0.010(5)
C116 0.072(4) 0.071(5) 0.062(4) 0.010(4) 0.022(3) 0.007(4)
C117 0.049(3) 0.060(4) 0.043(3) -0.010(3) 0.009(2) -0.004(3)
N120 0.037(3) 0.057(3) 0.075(3) 0.000(2) 0.029(2) 0.002(2)
C121 0.050(3) 0.063(4) 0.074(4) 0.000(3) 0.029(3) 0.001(3)
C122 0.062(4) 0.050(4) 0.054(3) 0.000(2) 0.023(3) 0.008(3)
C123 0.103(5) 0.075(5) 0.084(5) -0.002(4) 0.013(4) 0.011(4)
C124 0.165(9) 0.071(6) 0.125(7) -0.008(4) 0.028(6) 0.040(6)
C125 0.123(7) 0.085(6) 0.115(6) 0.021(5) 0.046(5) 0.056(5)
C126 0.075(5) 0.114(7) 0.099(5) 0.025(4) 0.030(4) 0.035(5)
C127 0.064(4) 0.076(5) 0.079(4) 0.002(3) 0.024(3) 0.014(4)
N130 0.058(3) 0.093(4) 0.072(3) 0.002(3) 0.023(2) -0.012(3)
C131 0.077(5) 0.104(6) 0.123(5) 0.023(4) 0.046(4) 0.018(4)
C132 0.073(4) 0.064(4) 0.076(4) -0.003(3) 0.023(3) 0.006(3)
C133 0.103(5) 0.068(5) 0.135(6) 0.016(4) 0.069(5) -0.002(4)
C134 0.127(6) 0.096(6) 0.112(5) -0.012(4) 0.066(5) -0.022(5)
C135 0.154(9) 0.093(7) 0.089(5) 0.005(5) 0.038(5) -0.049(6)
C136 0.181(10) 0.070(6) 0.106(6) 0.012(4) 0.016(6) -0.004(7)
C137 0.126(6) 0.070(5) 0.094(5) 0.000(4) 0.030(4) 0.011(5)
N140 0.061(3) 0.068(4) 0.103(4) 0.001(3) 0.029(3) 0.009(3)
N150 0.034(3) 0.066(4) 0.083(4) -0.010(2) 0.018(2) -0.001(2)
C151 0.050(4) 0.064(5) 0.088(5) -0.008(3) 0.023(3) -0.007(3)
C152 0.040(3) 0.072(5) 0.090(5) -0.026(4) 0.017(3) -0.010(3)
C153 0.072(5) 0.100(7) 0.137(7) -0.043(5) 0.005(4) 0.018(5)
C154 0.094(6) 0.162(10) 0.170(9) -0.091(9) 0.008(6) 0.022(6)
C155 0.081(6) 0.191(12) 0.132(8) -0.100(8) 0.040(6) -0.024(7)
C156 0.097(6) 0.150(9) 0.107(6) -0.060(6) 0.035(5) -0.040(6)
C157 0.066(4) 0.092(5) 0.087(5) -0.028(4) 0.027(4) -0.017(4)
N160 0.044(3) 0.114(5) 0.058(3) -0.024(3) 0.022(2) -0.001(3)
C161 0.041(3) 0.133(6) 0.058(3) -0.012(3) 0.010(2) 0.019(3)
C162 0.055(3) 0.079(4) 0.053(3) -0.017(3) 0.027(3) -0.009(3)
C163 0.073(4) 0.087(5) 0.088(4) -0.016(4) 0.043(3) -0.011(4)
C164 0.143(8) 0.113(7) 0.126(7) -0.064(6) 0.096(6) -0.051(6)
C165 0.108(7) 0.195(11) 0.070(5) -0.044(6) 0.046(5) -0.069(7)
C166 0.086(5) 0.171(9) 0.058(5) 0.019(4) 0.015(4) -0.025(6)
C167 0.073(4) 0.107(5) 0.052(4) 0.004(3) 0.005(3) 0.005(4)
N210 0.044(3) 0.059(4) 0.070(3) 0.004(2) 0.008(2) 0.004(2)
C211 0.044(3) 0.059(4) 0.071(4) 0.005(3) 0.015(3) -0.010(3)
C212 0.043(3) 0.062(5) 0.062(4) -0.005(3) 0.007(3) -0.012(3)
C213 0.083(5) 0.087(6) 0.081(5) -0.012(4) 0.016(3) 0.005(4)
C214 0.103(6) 0.108(7) 0.106(6) -0.038(5) 0.024(5) 0.011(5)
C215 0.096(6) 0.158(10) 0.108(7) -0.055(7) 0.040(5) -0.028(6)
C216 0.125(7) 0.126(8) 0.069(5) -0.012(5) 0.025(4) -0.025(6)
C217 0.075(5) 0.092(6) 0.077(5) -0.006(4) 0.011(3) -0.006(4)
N220 0.060(3) 0.075(4) 0.074(3) 0.014(3) 0.033(3) 0.022(3)
N240 0.044(3) 0.050(3) 0.080(3) 0.010(2) 0.028(2) 0.000(2)
C241 0.048(3) 0.063(4) 0.073(4) 0.007(3) 0.020(3) 0.001(3)
C242 0.064(4) 0.058(4) 0.053(3) -0.005(3) 0.023(3) -0.005(3)
C243 0.099(5) 0.061(5) 0.105(5) 0.003(3) 0.052(4) 0.009(4)
C244 0.153(8) 0.070(6) 0.133(6) 0.014(4) 0.083(6) 0.009(6)
C245 0.132(7) 0.075(6) 0.087(5) 0.003(4) 0.022(4) 0.039(5)
C246 0.069(5) 0.076(6) 0.137(6) 0.001(4) 0.016(4) 0.018(4)
C247 0.067(4) 0.057(4) 0.114(5) 0.012(3) 0.024(3) 0.009(3)
N250 0.031(2) 0.088(4) 0.060(3) -0.016(3) 0.0143(19) 0.011(3)
C251 0.046(4) 0.068(5) 0.061(4) 0.005(3) 0.009(3) -0.008(3)
C252 0.022(3) 0.054(4) 0.060(3) -0.007(3) 0.007(2) -0.006(3)
C253 0.057(4) 0.057(5) 0.081(4) -0.009(3) 0.027(3) -0.008(3)
C254 0.090(5) 0.080(5) 0.085(5) -0.043(4) 0.039(4) -0.015(4)
C255 0.090(5) 0.099(6) 0.076(4) -0.012(4) 0.039(3) -0.004(4)
C256 0.070(4) 0.076(5) 0.075(4) 0.006(4) 0.027(3) -0.004(4)
C257 0.051(3) 0.050(4) 0.071(4) -0.002(3) 0.020(3) -0.004(3)

loop_
_atom_type_symbol
_atom_type_description
_atom_type_scat_dispersion_real
_atom_type_scat_dispersion_imag
_atom_type_scat_source
C C 0.0033 0.0016 'International Tables Vol C Tables 4.2.6.8 and 6.1.1.4'
H H 0.0000 0.0000 'International Tables Vol C Tables 4.2.6.8 and 6.1.1.4'
N N 0.0061 0.0033 'International Tables Vol C Tables 4.2.6.8 and 6.1.1.4'
P P 0.1023 0.0942 'International Tables Vol C Tables 4.2.6.8 and 6.1.1.4'

loop_
_geom_angle_atom_site_label_1
_geom_angle_atom_site_label_2
_geom_angle_atom_site_label_3
_geom_angle
_geom_angle_site_symmetry_1
_geom_angle_site_symmetry_3
_geom_angle_publ_flag
P11 N11 P12 125.4(2) . . ?
N11 P11 N13 115.31(19) . . ?
N11 P11 N110 107.7(2) . . ?
N13 P11 N110 115.5(2) . . ?
N11 P11 N140 113.7(2) . . ?
N13 P11 N140 104.6(2) . . ?
N110 P11 N140 99.0(3) . . ?
P13 N12 P12 124.6(2) . . ?
N12 P12 N11 114.2(2) . . ?
N12 P12 N120 105.1(2) . . ?
N11 P12 N120 116.2(2) . . ?
N12 P12 N150 116.8(2) . . ?
N11 P12 N150 105.1(2) . . ?
N120 P12 N150 98.9(2) . . ?
P11 N13 P13 122.8(2) . . ?
N12 P13 N13 117.2(2) . . ?
N12 P13 N130 114.3(3) . . ?
N13 P13 N130 103.8(2) . . ?
N12 P13 N160 103.6(2) . . ?
N13 P13 N160 115.4(3) . . ?
N130 P13 N160 101.9(3) . . ?
P22 N21 P21 126.0(2) . . ?
N23 P21 N21 114.0(2) . . ?
N23 P21 N210 115.7(2) . . ?
N21 P21 N210 105.5(2) . . ?
N23 P21 N240 106.3(2) . . ?
N21 P21 N240 115.7(2) . . ?
N210 P21 N240 99.0(2) . . ?
P43 N22 P22 125.4(3) . . ?
P43 N22 P23 14.5(2) . . ?
P22 N22 P23 122.0(3) . . ?
N22 P22 N21 114.3(2) . . ?
N22 P22 N250 115.2(2) . . ?
N21 P22 N250 107.96(19) . . ?
N22 P22 N220 105.3(2) . . ?
N21 P22 N220 114.3(2) . . ?
N250 P22 N220 98.9(2) . . ?
P23 N23 P21 125.1(3) . . ?
P23 N23 P43 13.2(2) . . ?
P21 N23 P43 123.7(3) . . ?
N23 P23 N230 102.5(4) . . ?
N23 P23 N22 118.0(3) . . ?
N230 P23 N22 119.5(4) . . ?
N23 P23 N260 110.9(4) . . ?
N230 P23 N260 102.3(4) . . ?
N22 P23 N260 102.6(4) . . ?
N22 P43 N460 108.9(4) . . ?
N22 P43 N430 109.5(5) . . ?
N460 P43 N430 102.4(6) . . ?
N22 P43 N23 112.2(3) . . ?
N460 P43 N23 114.0(4) . . ?
N430 P43 N23 109.4(5) . . ?
C111 N110 P11 123.5(3) . . ?
N110 C111 C112 114.2(4) . . ?
C117 C112 C113 117.9(4) . . ?
C117 C112 C111 122.3(4) . . ?
C113 C112 C111 119.7(5) . . ?
C114 C113 C112 121.2(5) . . ?
C115 C114 C113 120.0(6) . . ?
C116 C115 C114 119.1(6) . . ?
C115 C116 C117 120.8(6) . . ?
C112 C117 C116 121.1(5) . . ?
C121 N120 P12 121.4(3) . . ?
N120 C121 C122 114.3(4) . . ?
C123 C122 C127 117.3(5) . . ?
C123 C122 C121 118.8(5) . . ?
C127 C122 C121 123.8(5) . . ?
C124 C123 C122 122.3(6) . . ?
C125 C124 C123 119.9(7) . . ?
C124 C125 C126 120.1(7) . . ?
C125 C126 C127 119.0(6) . . ?
C122 C127 C126 121.3(6) . . ?
C131 N130 P13 121.2(4) . . ?
N130 C131 C132 112.7(5) . . ?
C133 C132 C137 118.3(6) . . ?
C133 C132 C131 123.0(6) . . ?
C137 C132 C131 118.6(6) . . ?
C132 C133 C134 121.8(6) . . ?
C135 C134 C133 119.8(7) . . ?
C136 C135 C134 118.9(8) . . ?
C135 C136 C137 122.1(8) . . ?
C132 C137 C136 118.9(7) . . ?
C341 N140 C141 23.6(8) . . ?
C341 N140 P11 130.6(8) . . ?
C141 N140 P11 112.4(5) . . ?
C142 C141 N140 118.6(8) . . ?
C143 C142 C147 118.7(9) . . ?
C143 C142 C141 120.2(9) . . ?
C147 C142 C141 121.1(10) . . ?
C142 C143 C144 123.0(10) . . ?
C145 C144 C143 118.2(11) . . ?
C146 C145 C144 122.3(12) . . ?
C145 C146 C147 117.5(14) . . ?
C142 C147 C146 120.1(11) . . ?
N140 C341 C342 111.4(11) . . ?
C343 C342 C347 122.3(14) . . ?
C343 C342 C341 119.7(14) . . ?
C347 C342 C341 117.5(13) . . ?
C342 C343 C344 122.2(16) . . ?
C345 C344 C343 110.4(18) . . ?
C344 C345 C346 131.6(19) . . ?
C345 C346 C347 113.6(17) . . ?
C342 C347 C346 117.8(15) . . ?
C151 N150 P12 124.2(4) . . ?
N150 C151 C152 116.8(5) . . ?
C157 C152 C153 118.2(6) . . ?
C157 C152 C151 124.1(6) . . ?
C153 C152 C151 117.7(7) . . ?
C154 C153 C152 118.9(8) . . ?
C155 C154 C153 122.3(9) . . ?
C154 C155 C156 119.4(9) . . ?
C155 C156 C157 119.1(8) . . ?
C152 C157 C156 122.0(8) . . ?
C161 N160 P13 125.0(3) . . ?
N160 C161 C162 111.1(4) . . ?
C163 C162 C167 119.0(5) . . ?
C163 C162 C161 120.6(5) . . ?
C167 C162 C161 120.4(5) . . ?
C162 C163 C164 118.9(6) . . ?
C165 C164 C163 120.5(7) . . ?
C166 C165 C164 120.8(7) . . ?
C165 C166 C167 119.4(7) . . ?
C166 C167 C162 121.4(6) . . ?
C211 N210 P21 124.0(4) . . ?
N210 C211 C212 117.2(5) . . ?
C217 C212 C213 118.9(6) . . ?
C217 C212 C211 122.7(6) . . ?
C213 C212 C211 118.4(5) . . ?
C212 C213 C214 121.7(6) . . ?
C215 C214 C213 118.9(8) . . ?
C216 C215 C214 119.6(8) . . ?
C215 C216 C217 121.4(7) . . ?
C212 C217 C216 119.5(7) . . ?
C221 N220 C421 13.3(12) . . ?
C221 N220 P22 116.8(7) . . ?
C421 N220 P22 122.5(7) . . ?
N220 C221 C222 108.0(9) . . ?
C223 C222 C227 121.5(10) . . ?
C223 C222 C221 112.0(10) . . ?
C227 C222 C221 126.5(9) . . ?
C222 C223 C224 123.2(10) . . ?
C225 C224 C223 112.4(10) . . ?
C226 C225 C224 126.7(11) . . ?
C225 C226 C227 117.6(10) . . ?
C222 C227 C226 118.6(9) . . ?
C422 C421 N220 116.7(9) . . ?
C423 C422 C427 117.8(10) . . ?
C423 C422 C421 122.0(11) . . ?
C427 C422 C421 120.2(10) . . ?
C422 C423 C424 116.7(12) . . ?
C425 C424 C423 122.0(13) . . ?
C426 C425 C424 124.6(13) . . ?
C425 C426 C427 110.7(12) . . ?
C422 C427 C426 127.7(12) . . ?
C231 N230 P23 121.0(6) . . ?
N230 C231 C232 106.6(8) . . ?
C233 C232 C237 118.7(12) . . ?
C233 C232 C231 121.9(11) . . ?
C237 C232 C231 116.9(9) . . ?
C232 C233 C234 120.6(13) . . ?
C235 C234 C233 115.6(12) . . ?
C236 C235 C234 124.0(11) . . ?
C235 C236 C237 119.4(11) . . ?
C236 C237 C232 117.3(12) . . ?
C431 N430 P43 122.2(9) . . ?
N430 C431 C432 115.1(10) . . ?
C433 C432 C437 113.1(12) . . ?
C433 C432 C431 118.6(12) . . ?
C437 C432 C431 128.2(12) . . ?
C432 C433 C434 124.9(14) . . ?
C435 C434 C433 116.2(13) . . ?
C434 C435 C436 122.2(13) . . ?
C435 C436 C437 118.7(13) . . ?
C432 C437 C436 120.2(13) . . ?
C241 N240 P21 119.7(3) . . ?
N240 C241 C242 114.1(4) . . ?
C247 C242 C243 117.7(5) . . ?
C247 C242 C241 123.0(5) . . ?
C243 C242 C241 119.3(5) . . ?
C244 C243 C242 121.4(6) . . ?
C245 C244 C243 120.3(7) . . ?
C244 C245 C246 119.4(7) . . ?
C245 C246 C247 120.0(7) . . ?
C242 C247 C246 121.3(6) . . ?
C251 N250 P22 123.9(3) . . ?
N250 C251 C252 113.4(4) . . ?
C257 C252 C253 117.7(5) . . ?
C257 C252 C251 122.5(4) . . ?
C253 C252 C251 119.7(5) . . ?
C254 C253 C252 119.6(5) . . ?
C255 C254 C253 121.4(6) . . ?
C254 C255 C256 119.7(6) . . ?
C255 C256 C257 118.7(6) . . ?
C252 C257 C256 122.8(5) . . ?
C261 N260 P23 122.0(6) . . ?
N260 C261 C262 114.5(8) . . ?
C263 C262 C267 117.5(10) . . ?
C263 C262 C261 120.2(9) . . ?
C267 C262 C261 122.2(10) . . ?
C262 C263 C264 125.1(10) . . ?
C265 C264 C263 113.3(11) . . ?
C264 C265 C266 121.6(11) . . ?
C265 C266 C267 121.7(11) . . ?
C262 C267 C266 117.0(11) . . ?
C461 N460 P43 122.6(9) . . ?
N460 C461 C462 116.6(9) . . ?
C467 C462 C463 119.3(10) . . ?
C467 C462 C461 115.5(10) . . ?
C463 C462 C461 124.4(10) . . ?
C462 C463 C464 113.0(11) . . ?
C465 C464 C463 120.2(14) . . ?
C466 C465 C464 118.9(14) . . ?
C465 C466 C467 117.2(13) . . ?
C466 C467 C462 124.8(13) . . ?

loop_
_geom_bond_atom_site_label_1
_geom_bond_atom_site_label_2
_geom_bond_distance
_geom_bond_site_symmetry_2
_geom_bond_publ_flag
N11 P11 1.596(4) . ?
N11 P12 1.610(4) . ?
P11 N13 1.596(4) . ?
P11 N110 1.640(4) . ?
P11 N140 1.651(5) . ?
N12 P13 1.581(4) . ?
N12 P12 1.584(4) . ?
P12 N120 1.627(4) . ?
P12 N150 1.653(5) . ?
N13 P13 1.602(4) . ?
P13 N130 1.637(5) . ?
P13 N160 1.645(4) . ?
N21 P22 1.601(4) . ?
N21 P21 1.599(4) . ?
P21 N23 1.579(4) . ?
P21 N210 1.643(5) . ?
P21 N240 1.649(5) . ?
N22 P43 1.559(6) . ?
N22 P22 1.582(4) . ?
N22 P23 1.636(5) . ?
P22 N250 1.639(4) . ?
P22 N220 1.662(5) . ?
N23 P23 1.510(5) . ?
N23 P43 1.691(6) . ?
P23 N230 1.613(7) . ?
P23 N260 1.672(8) . ?
P43 N460 1.625(9) . ?
P43 N430 1.661(9) . ?
N110 C111 1.455(6) . ?
C111 C112 1.495(5) . ?
C112 C117 1.370(7) . ?
C112 C113 1.385(7) . ?
C113 C114 1.381(7) . ?
C114 C115 1.379(8) . ?
C115 C116 1.364(8) . ?
C116 C117 1.381(6) . ?
N120 C121 1.457(6) . ?
C121 C122 1.504(6) . ?
C122 C123 1.371(7) . ?
C122 C127 1.369(6) . ?
C123 C124 1.359(8) . ?
C124 C125 1.356(9) . ?
C125 C126 1.371(8) . ?
C126 C127 1.392(7) . ?
N130 C131 1.459(7) . ?
C131 C132 1.503(7) . ?
C132 C133 1.359(7) . ?
C132 C137 1.363(7) . ?
C133 C134 1.381(8) . ?
C134 C135 1.350(9) . ?
C135 C136 1.341(9) . ?
C136 C137 1.395(9) . ?
N140 C341 1.362(11) . ?
N140 C141 1.555(10) . ?
C141 C142 1.457(10) . ?
C142 C143 1.362(11) . ?
C142 C147 1.366(11) . ?
C143 C144 1.341(10) . ?
C144 C145 1.382(13) . ?
C145 C146 1.347(13) . ?
C146 C147 1.430(13) . ?
C341 C342 1.518(12) . ?
C342 C343 1.374(13) . ?
C342 C347 1.371(13) . ?
C343 C344 1.417(15) . ?
C344 C345 1.342(15) . ?
C345 C346 1.359(15) . ?
C346 C347 1.438(15) . ?
N150 C151 1.455(7) . ?
C151 C152 1.496(7) . ?
C152 C157 1.363(7) . ?
C152 C153 1.393(8) . ?
C153 C154 1.390(9) . ?
C154 C155 1.346(10) . ?
C155 C156 1.369(9) . ?
C156 C157 1.396(8) . ?
N160 C161 1.444(6) . ?
C161 C162 1.517(6) . ?
C162 C163 1.364(7) . ?
C162 C167 1.379(7) . ?
C163 C164 1.398(8) . ?
C164 C165 1.355(9) . ?
C165 C166 1.344(9) . ?
C166 C167 1.367(7) . ?
N210 C211 1.453(6) . ?
C211 C212 1.516(6) . ?
C212 C217 1.361(7) . ?
C212 C213 1.369(7) . ?
C213 C214 1.384(8) . ?
C214 C215 1.372(9) . ?
C215 C216 1.350(9) . ?
C216 C217 1.393(8) . ?
N220 C221 1.533(12) . ?
N220 C421 1.398(11) . ?
C221 C222 1.548(12) . ?
C222 C223 1.386(10) . ?
C222 C227 1.350(11) . ?
C223 C224 1.397(12) . ?
C224 C225 1.390(12) . ?
C225 C226 1.370(12) . ?
C226 C227 1.408(10) . ?
C421 C422 1.502(12) . ?
C422 C423 1.364(12) . ?
C422 C427 1.370(12) . ?
C423 C424 1.396(13) . ?
C424 C425 1.371(14) . ?
C425 C426 1.351(13) . ?
C426 C427 1.412(12) . ?
N230 C231 1.496(10) . ?
C231 C232 1.505(11) . ?
C232 C233 1.355(12) . ?
C232 C237 1.404(12) . ?
C233 C234 1.421(12) . ?
C234 C235 1.366(13) . ?
C235 C236 1.349(13) . ?
C236 C237 1.390(11) . ?
N430 C431 1.458(12) . ?
C431 C432 1.529(12) . ?
C432 C433 1.382(13) . ?
C432 C437 1.387(12) . ?
C433 C434 1.388(13) . ?
C434 C435 1.357(14) . ?
C435 C436 1.360(14) . ?
C436 C437 1.422(13) . ?
N240 C241 1.452(6) . ?
C241 C242 1.500(7) . ?
C242 C247 1.358(7) . ?
C242 C243 1.376(7) . ?
C243 C244 1.375(8) . ?
C244 C245 1.357(8) . ?
C245 C246 1.364(8) . ?
C246 C247 1.389(7) . ?
N250 C251 1.453(7) . ?
C251 C252 1.510(6) . ?
C252 C257 1.373(7) . ?
C252 C253 1.387(7) . ?
C253 C254 1.383(6) . ?
C254 C255 1.368(8) . ?
C255 C256 1.367(8) . ?
C256 C257 1.380(6) . ?
N260 C261 1.446(9) . ?
C261 C262 1.508(11) . ?
C262 C263 1.368(11) . ?
C262 C267 1.372(11) . ?
C263 C264 1.388(11) . ?
C264 C265 1.327(12) . ?
C265 C266 1.379(13) . ?
C266 C267 1.392(13) . ?
N460 C461 1.424(11) . ?
C461 C462 1.495(11) . ?
C462 C467 1.376(12) . ?
C462 C463 1.385(11) . ?
C463 C464 1.472(13) . ?
C464 C465 1.373(14) . ?
C465 C466 1.361(14) . ?
C466 C467 1.369(13) . ?

loop_
_geom_hbond_atom_site_label_D
_geom_hbond_atom_site_label_H
_geom_hbond_atom_site_label_A
_geom_hbond_distance_DH
_geom_hbond_distance_HA
_geom_hbond_distance_DA
_geom_hbond_angle_DHA
_geom_hbond_site_symmetry_A
N110 H110 N22 0.78(2) 2.29(2) 3.071(5) 173(5) 1_655
N120 H120 N21 0.78(2) 2.32(2) 3.087(5) 168(5) .
N240 H240 N11 0.79(2) 2.41(2) 3.194(5) 174(5) .
N250 H250 N13 0.77(2) 2.35(3) 3.104(5) 164(5) 1_455
